data_4339972
loop_
_publ_author_name
'Chen, Min'
'Sa\~nudo, E Carolina'
'Jim\'enez, Erika'
'Fang, Shao-Ming'
'Liu, Chun-Sen'
'Du, Miao'

_publ_section_title
;
 Lanthanide-Organic Coordination Frameworks Showing New 5-Connected
 Network Topology and 3D Ordered Array of Single-Molecular Magnet Behavior
 in the Dy Case.
;
_journal_issue 13
_journal_name_full 'Inorganic chemistry'
_journal_page_first 6708
_journal_page_last 6714
_journal_paper_doi 10.1021/ic500490x
_journal_volume 53
_journal_year 2014
_chemical_formula_sum 'C20 H11 Dy N2 O5'
_chemical_formula_weight 521.81
_chemical_name_systematic
; 
 ? 
;
_space_group_IT_number 14
_symmetry_cell_setting monoclinic
_symmetry_space_group_name_Hall '-P 2yn'
_symmetry_space_group_name_H-M 'P 1 21/n 1'
_atom_sites_solution_hydrogens geom
_atom_sites_solution_primary direct
_atom_sites_solution_secondary difmap
_audit_creation_method SHELXL-97
_cell_angle_alpha 90.00
_cell_angle_beta 97.243(2)
_cell_angle_gamma 90.00
_cell_formula_units_Z 4
_cell_length_a 9.7431(2)
_cell_length_b 13.9008(3)
_cell_length_c 12.0310(2)
_cell_measurement_reflns_used 4475
_cell_measurement_temperature 294(2)
_cell_measurement_theta_max 26.3135
_cell_measurement_theta_min 2.9258
_cell_volume 1616.44(6)
_computing_cell_refinement 'SAINT (Bruker, 2007)'
_computing_data_collection 'SMART (Bruker, 2007)'
_computing_data_reduction SAINT
_computing_molecular_graphics 'SHELXTL (Sheldrick, 2008)'
_computing_publication_material 'SHELXTL and PLATON (Spek, 2009)'
_computing_structure_refinement 'SHELXL97 (Sheldrick, 2008)'
_computing_structure_solution 'SHELXS97 (Sheldrick, 2008)'
_diffrn_ambient_temperature 294(2)
_diffrn_measured_fraction_theta_full 0.998
_diffrn_measured_fraction_theta_max 0.998
_diffrn_measurement_device_type 'Bruker SMART CCD area-detector'
_diffrn_measurement_method '\f and \w scans'
_diffrn_radiation_monochromator graphite
_diffrn_radiation_source 'fine-focus sealed tube'
_diffrn_radiation_type MoK\a
_diffrn_radiation_wavelength 0.71073
_diffrn_reflns_av_R_equivalents 0.0301
_diffrn_reflns_av_sigmaI/netI 0.0384
_diffrn_reflns_limit_h_max 11
_diffrn_reflns_limit_h_min -10
_diffrn_reflns_limit_k_max 16
_diffrn_reflns_limit_k_min -16
_diffrn_reflns_limit_l_max 13
_diffrn_reflns_limit_l_min -14
_diffrn_reflns_number 5972
_diffrn_reflns_theta_full 25.00
_diffrn_reflns_theta_max 25.00
_diffrn_reflns_theta_min 2.93
_diffrn_standards_number 0
_exptl_absorpt_coefficient_mu 4.662
_exptl_absorpt_correction_T_max 0.5046
_exptl_absorpt_correction_T_min 0.4410
_exptl_absorpt_correction_type multi-scan
_exptl_absorpt_process_details '(SADABS; Sheldrick, 1996)'
_exptl_crystal_colour yellow
_exptl_crystal_density_diffrn 2.144
_exptl_crystal_density_meas ?
_exptl_crystal_density_method 'not measured'
_exptl_crystal_description block
_exptl_crystal_F_000 1004
_exptl_crystal_size_max 0.21
_exptl_crystal_size_mid 0.18
_exptl_crystal_size_min 0.17
_refine_diff_density_max 1.587
_refine_diff_density_min -1.109
_refine_diff_density_rms 0.147
_refine_ls_extinction_method none
_refine_ls_goodness_of_fit_ref 1.033
_refine_ls_hydrogen_treatment constr
_refine_ls_matrix_type full
_refine_ls_number_parameters 253
_refine_ls_number_reflns 2844
_refine_ls_number_restraints 6
_refine_ls_restrained_S_all 1.032
_refine_ls_R_factor_all 0.0321
_refine_ls_R_factor_gt 0.0274
_refine_ls_shift/su_max 0.002
_refine_ls_shift/su_mean 0.000
_refine_ls_structure_factor_coef Fsqd
_refine_ls_weighting_details 'calc w=1/[\s^2^(Fo^2^)+(0.0373P)^2^+0.0000P] where P=(Fo^2^+2Fc^2^)/3'
_refine_ls_weighting_scheme calc
_refine_ls_wR_factor_gt 0.0630
_refine_ls_wR_factor_ref 0.0652
_reflns_number_gt 2564
_reflns_number_total 2844
_reflns_threshold_expression I>2\s(I)
_cod_data_source_file ic500490x_si_002.cif
_cod_data_source_block 1
_cod_depositor_comments
;
The following automatic conversions were performed:

'_symmetry_cell_setting' value 'Monoclinic' changed to 'monoclinic'
according to
/usr/data/users/saulius/crontab/automatic-downloads/rss-feeds/ACS/lib/dictionaries/cif_core.dic
dictionary named 'cif_core.dic' version 2.4.2 from 2011-04-26.

Automatic conversion script
Id: cif_fix_values 2281 2013-09-26 08:29:07Z andrius 

 Adding full bibliography for 4339972--4339976.cif.

The following automatic conversions were performed:

'_exptl_crystal_density_meas' value 'none' was changed to '?' - the
value is perceived as not measured.

Automatic conversion script
Id: cif_fix_values 3008 2015-01-20 13:52:24Z robertas 
;
_cod_original_sg_symbol_H-M P2(1)/n
_cod_database_code 4339972

loop_
_symmetry_equiv_pos_as_xyz
'x, y, z'
'-x+1/2, y+1/2, -z+1/2'
'-x, -y, -z'
'x-1/2, -y-1/2, z-1/2'

loop_
_atom_site_label
_atom_site_type_symbol
_atom_site_fract_x
_atom_site_fract_y
_atom_site_fract_z
_atom_site_U_iso_or_equiv
_atom_site_adp_type
_atom_site_occupancy
_atom_site_symmetry_multiplicity
_atom_site_calc_flag
_atom_site_refinement_flags
Dy1 Dy 0.128424(18) 0.558266(13) 0.395833(15) 0.00552(9) Uani 1 1 d .
C1 C 0.2170(4) 0.4076(3) 0.6148(3) 0.0093(9) Uani 1 1 d .
C2 C 0.3441(4) 0.3563(3) 0.6729(3) 0.0088(9) Uani 1 1 d .
C3 C 0.4729(4) 0.3782(3) 0.6413(3) 0.0095(9) Uani 1 1 d .
H3A H 0.4796 0.4277 0.5903 0.011 Uiso 1 1 calc R
C4 C 0.5932(4) 0.3282(3) 0.6838(3) 0.0085(9) Uani 1 1 d U
C5 C 0.5806(4) 0.2580(3) 0.7657(4) 0.0108(9) Uani 1 1 d .
H5A H 0.6587 0.2245 0.7970 0.013 Uiso 1 1 calc R
C6 C 0.4527(4) 0.2378(3) 0.8010(3) 0.0079(9) Uani 1 1 d .
C7 C 0.4410(4) 0.1610(3) 0.8872(3) 0.0115(9) Uani 1 1 d .
C8 C 0.3337(4) 0.2868(3) 0.7541(3) 0.0090(9) Uani 1 1 d .
H8A H 0.2483 0.2728 0.7773 0.011 Uiso 1 1 calc R
C9 C -0.0039(5) 0.6309(3) 0.1316(4) 0.0194(10) Uani 1 1 d .
H9A H -0.0691 0.6573 0.1730 0.023 Uiso 1 1 calc R
C10 C -0.0110(5) 0.6566(3) 0.0187(4) 0.0266(12) Uani 1 1 d .
H10A H -0.0764 0.7007 -0.0129 0.032 Uiso 1 1 calc R
C11 C 0.0795(5) 0.6158(4) -0.0434(4) 0.0286(13) Uani 1 1 d .
H11A H 0.0764 0.6309 -0.1190 0.034 Uiso 1 1 calc R
C12 C 0.1786(5) 0.5502(3) 0.0067(4) 0.0228(12) Uani 1 1 d .
C13 C 0.2721(6) 0.4989(4) -0.0554(4) 0.0330(14) Uani 1 1 d .
H13A H 0.2686 0.5097 -0.1321 0.040 Uiso 1 1 calc R
C14 C 0.3640(6) 0.4361(4) -0.0054(5) 0.0299(14) Uani 1 1 d .
H14A H 0.4198 0.4016 -0.0485 0.036 Uiso 1 1 calc R
C15 C 0.3781(5) 0.4207(4) 0.1143(4) 0.0234(12) Uani 1 1 d .
C16 C 0.4806(6) 0.3640(4) 0.1718(5) 0.0316(13) Uani 1 1 d .
H16A H 0.5420 0.3304 0.1329 0.038 Uiso 1 1 calc R
C17 C 0.4909(5) 0.3578(4) 0.2856(5) 0.0293(13) Uani 1 1 d .
H17A H 0.5646 0.3255 0.3260 0.035 Uiso 1 1 calc R
C18 C 0.3892(5) 0.4006(3) 0.3402(4) 0.0214(11) Uani 1 1 d .
H18A H 0.3922 0.3906 0.4168 0.026 Uiso 1 1 calc R
C19 C 0.2844(5) 0.4680(3) 0.1764(4) 0.0161(10) Uani 1 1 d .
C20 C 0.1815(5) 0.5315(3) 0.1213(4) 0.0153(10) Uani 1 1 d .
N1 N 0.0886(4) 0.5720(3) 0.1834(3) 0.0146(9) Uani 1 1 d .
N2 N 0.2880(4) 0.4550(2) 0.2894(3) 0.0127(8) Uani 1 1 d .
O1 O 0.2385(3) 0.4714(2) 0.5438(2) 0.0150(7) Uani 1 1 d .
O2 O 0.1001(3) 0.3847(2) 0.6399(2) 0.0139(7) Uani 1 1 d .
O3 O 0.3631(3) 0.1761(2) 0.9613(2) 0.0215(8) Uani 1 1 d .
O4 O 0.5108(3) 0.0848(2) 0.8831(3) 0.0197(7) Uani 1 1 d .
O5 O 0.7118(3) 0.3442(2) 0.6454(2) 0.0136(7) Uani 1 1 d .

loop_
_atom_site_aniso_label
_atom_site_aniso_U_11
_atom_site_aniso_U_22
_atom_site_aniso_U_33
_atom_site_aniso_U_23
_atom_site_aniso_U_13
_atom_site_aniso_U_12
Dy1 0.00467(13) 0.00634(13) 0.00567(13) 0.00081(8) 0.00117(8) -0.00023(8)
C1 0.014(2) 0.009(2) 0.004(2) -0.0025(18) -0.0007(17) 0.0006(19)
C2 0.006(2) 0.012(2) 0.008(2) 0.0021(18) -0.0013(16) 0.0033(18)
C3 0.013(2) 0.009(2) 0.007(2) 0.0025(18) -0.0001(17) -0.0004(18)
C4 0.0086(12) 0.0084(12) 0.0083(12) -0.0014(9) 0.0007(9) -0.0011(9)
C5 0.010(2) 0.011(2) 0.011(2) 0.0018(18) -0.0009(17) 0.0053(18)
C6 0.011(2) 0.006(2) 0.007(2) 0.0006(17) 0.0035(17) 0.0009(17)
C7 0.010(2) 0.013(2) 0.011(2) 0.0020(19) -0.0028(17) -0.0026(19)
C8 0.004(2) 0.013(2) 0.011(2) 0.0010(19) 0.0039(16) -0.0014(18)
C9 0.023(3) 0.016(2) 0.019(2) 0.003(2) 0.002(2) 0.005(2)
C10 0.033(3) 0.025(3) 0.019(3) 0.013(2) -0.006(2) 0.001(2)
C11 0.035(3) 0.039(3) 0.011(2) 0.009(2) 0.001(2) -0.007(3)
C12 0.028(3) 0.030(3) 0.011(3) 0.000(2) 0.005(2) -0.010(2)
C13 0.035(3) 0.053(4) 0.014(3) -0.008(3) 0.015(2) -0.014(3)
C14 0.031(3) 0.040(3) 0.022(3) -0.015(2) 0.017(2) -0.005(3)
C15 0.024(3) 0.021(3) 0.028(3) -0.005(2) 0.013(2) -0.004(2)
C16 0.030(3) 0.025(3) 0.044(4) -0.007(3) 0.022(3) 0.004(3)
C17 0.026(3) 0.023(3) 0.041(3) 0.006(3) 0.013(2) 0.014(2)
C18 0.024(3) 0.019(3) 0.022(3) 0.004(2) 0.006(2) 0.005(2)
C19 0.019(2) 0.012(2) 0.017(3) -0.003(2) 0.004(2) -0.006(2)
C20 0.016(2) 0.018(2) 0.012(2) -0.003(2) 0.0028(19) -0.005(2)
N1 0.016(2) 0.016(2) 0.011(2) -0.0026(17) -0.0001(16) -0.0016(17)
N2 0.0121(19) 0.0109(19) 0.015(2) -0.0001(16) 0.0019(16) -0.0002(16)
O1 0.0149(16) 0.0174(16) 0.0121(17) 0.0090(14) -0.0002(13) 0.0027(14)
O2 0.0062(15) 0.0189(17) 0.0167(16) 0.0063(14) 0.0021(12) 0.0026(13)
O3 0.0281(19) 0.0230(18) 0.0162(17) 0.0078(15) 0.0134(14) 0.0019(15)
O4 0.0157(17) 0.0098(15) 0.033(2) 0.0059(15) 0.0015(15) 0.0055(14)
O5 0.0085(15) 0.0162(16) 0.0174(16) 0.0022(14) 0.0071(12) -0.0028(13)

loop_
_atom_type_symbol
_atom_type_description
_atom_type_scat_dispersion_real
_atom_type_scat_dispersion_imag
_atom_type_scat_source
C C 0.0033 0.0016 'International Tables Vol C Tables 4.2.6.8 and 6.1.1.4'
H H 0.0000 0.0000 'International Tables Vol C Tables 4.2.6.8 and 6.1.1.4'
N N 0.0061 0.0033 'International Tables Vol C Tables 4.2.6.8 and 6.1.1.4'
O O 0.0106 0.0060 'International Tables Vol C Tables 4.2.6.8 and 6.1.1.4'
Dy Dy -0.1892 4.4098 'International Tables Vol C Tables 4.2.6.8 and 6.1.1.4'

loop_
_geom_angle_atom_site_label_1
_geom_angle_atom_site_label_2
_geom_angle_atom_site_label_3
_geom_angle
_geom_angle_site_symmetry_1
_geom_angle_site_symmetry_3
O5 Dy1 O4 153.51(11) 3_666 4_565
O5 Dy1 O1 103.12(11) 3_666 .
O4 Dy1 O1 77.07(11) 4_565 .
O5 Dy1 O2 115.99(10) 3_666 3_566
O4 Dy1 O2 79.99(11) 4_565 3_566
O1 Dy1 O2 131.02(10) . 3_566
O5 Dy1 O3 76.88(11) 3_666 2_556
O4 Dy1 O3 128.35(11) 4_565 2_556
O1 Dy1 O3 80.30(11) . 2_556
O2 Dy1 O3 81.09(11) 3_566 2_556
O5 Dy1 N1 75.31(11) 3_666 .
O4 Dy1 N1 89.22(12) 4_565 .
O1 Dy1 N1 144.47(11) . .
O2 Dy1 N1 76.72(11) 3_566 .
O3 Dy1 N1 131.63(11) 2_556 .
O5 Dy1 N2 74.84(11) 3_666 .
O4 Dy1 N2 79.12(11) 4_565 .
O1 Dy1 N2 80.82(11) . .
O2 Dy1 N2 135.63(11) 3_566 .
O3 Dy1 N2 141.17(11) 2_556 .
N1 Dy1 N2 64.33(12) . .
O2 C1 O1 124.8(4) . .
O2 C1 C2 118.8(4) . .
O1 C1 C2 116.4(4) . .
C8 C2 C3 119.6(4) . .
C8 C2 C1 121.5(4) . .
C3 C2 C1 118.8(4) . .
C2 C3 C4 122.2(4) . .
C2 C3 H3A 118.9 . .
C4 C3 H3A 118.9 . .
O5 C4 C3 121.2(4) . .
O5 C4 C5 121.5(4) . .
C3 C4 C5 117.2(4) . .
C6 C5 C4 121.0(4) . .
C6 C5 H5A 119.5 . .
C4 C5 H5A 119.5 . .
C5 C6 C8 120.4(4) . .
C5 C6 C7 120.1(4) . .
C8 C6 C7 119.5(4) . .
O3 C7 O4 122.9(4) . .
O3 C7 C6 118.3(4) . .
O4 C7 C6 118.8(4) . .
C2 C8 C6 119.5(4) . .
C2 C8 H8A 120.3 . .
C6 C8 H8A 120.3 . .
N1 C9 C10 124.5(5) . .
N1 C9 H9A 117.8 . .
C10 C9 H9A 117.8 . .
C11 C10 C9 118.3(5) . .
C11 C10 H10A 120.8 . .
C9 C10 H10A 120.8 . .
C10 C11 C12 119.7(5) . .
C10 C11 H11A 120.1 . .
C12 C11 H11A 120.1 . .
C20 C12 C11 118.0(5) . .
C20 C12 C13 119.0(5) . .
C11 C12 C13 122.9(5) . .
C14 C13 C12 121.4(5) . .
C14 C13 H13A 119.3 . .
C12 C13 H13A 119.3 . .
C13 C14 C15 121.3(5) . .
C13 C14 H14A 119.4 . .
C15 C14 H14A 119.4 . .
C16 C15 C19 118.3(5) . .
C16 C15 C14 123.6(5) . .
C19 C15 C14 118.1(5) . .
C17 C16 C15 119.6(5) . .
C17 C16 H16A 120.2 . .
C15 C16 H16A 120.2 . .
C16 C17 C18 118.7(5) . .
C16 C17 H17A 120.6 . .
C18 C17 H17A 120.6 . .
N2 C18 C17 124.0(5) . .
N2 C18 H18A 118.0 . .
C17 C18 H18A 118.0 . .
N2 C19 C15 121.8(4) . .
N2 C19 C20 118.0(4) . .
C15 C19 C20 120.2(4) . .
N1 C20 C12 122.0(4) . .
N1 C20 C19 118.3(4) . .
C12 C20 C19 119.7(4) . .
C9 N1 C20 117.4(4) . .
C9 N1 Dy1 122.1(3) . .
C20 N1 Dy1 119.4(3) . .
C18 N2 C19 117.2(4) . .
C18 N2 Dy1 123.3(3) . .
C19 N2 Dy1 118.7(3) . .
C1 O1 Dy1 142.0(3) . .
C1 O2 Dy1 137.5(3) . 3_566
C7 O3 Dy1 115.4(3) . 2_546
C7 O4 Dy1 173.1(3) . 4_666
C4 O5 Dy1 150.9(3) . 3_666

loop_
_geom_bond_atom_site_label_1
_geom_bond_atom_site_label_2
_geom_bond_distance
_geom_bond_site_symmetry_2
Dy1 O5 2.168(3) 3_666
Dy1 O4 2.291(3) 4_565
Dy1 O1 2.302(3) .
Dy1 O2 2.351(3) 3_566
Dy1 O3 2.369(3) 2_556
Dy1 N1 2.544(4) .
Dy1 N2 2.573(4) .
C1 O2 1.256(5) .
C1 O1 1.266(5) .
C1 C2 1.521(6) .
C2 C8 1.387(6) .
C2 C3 1.390(6) .
C3 C4 1.402(6) .
C3 H3A 0.9300 .
C4 O5 1.317(5) .
C4 C5 1.403(6) .
C5 C6 1.395(6) .
C5 H5A 0.9300 .
C6 C8 1.401(6) .
C6 C7 1.503(6) .
C7 O3 1.260(5) .
C7 O4 1.262(5) .
C8 H8A 0.9300 .
C9 N1 1.315(6) .
C9 C10 1.398(6) .
C9 H9A 0.9300 .
C10 C11 1.351(7) .
C10 H10A 0.9300 .
C11 C12 1.407(7) .
C11 H11A 0.9300 .
C12 C20 1.399(7) .
C12 C13 1.438(7) .
C13 C14 1.339(8) .
C13 H13A 0.9300 .
C14 C15 1.445(7) .
C14 H14A 0.9300 .
C15 C16 1.387(7) .
C15 C19 1.413(6) .
C16 C17 1.363(7) .
C16 H16A 0.9300 .
C17 C18 1.390(7) .
C17 H17A 0.9300 .
C18 N2 1.329(6) .
C18 H18A 0.9300 .
C19 N2 1.367(6) .
C19 C20 1.434(7) .
C20 N1 1.365(6) .
O2 Dy1 2.351(3) 3_566
O3 Dy1 2.369(3) 2_546
O4 Dy1 2.291(3) 4_666
O5 Dy1 2.168(3) 3_666

loop_
_geom_torsion_atom_site_label_1
_geom_torsion_atom_site_label_2
_geom_torsion_atom_site_label_3
_geom_torsion_atom_site_label_4
_geom_torsion
_geom_torsion_site_symmetry_1
_geom_torsion_site_symmetry_4
O2 C1 C2 C8 -1.4(6) . .
O1 C1 C2 C8 178.4(4) . .
O2 C1 C2 C3 176.9(4) . .
O1 C1 C2 C3 -3.2(6) . .
C8 C2 C3 C4 4.1(6) . .
C1 C2 C3 C4 -174.3(4) . .
C2 C3 C4 O5 173.8(4) . .
C2 C3 C4 C5 -3.9(6) . .
O5 C4 C5 C6 -176.2(4) . .
C3 C4 C5 C6 1.5(6) . .
C4 C5 C6 C8 0.6(6) . .
C4 C5 C6 C7 178.7(4) . .
C5 C6 C7 O3 140.2(4) . .
C8 C6 C7 O3 -41.7(6) . .
C5 C6 C7 O4 -38.9(6) . .
C8 C6 C7 O4 139.2(4) . .
C3 C2 C8 C6 -1.8(6) . .
C1 C2 C8 C6 176.6(4) . .
C5 C6 C8 C2 -0.5(6) . .
C7 C6 C8 C2 -178.7(4) . .
N1 C9 C10 C11 2.6(7) . .
C9 C10 C11 C12 -0.8(7) . .
C10 C11 C12 C20 -1.5(7) . .
C10 C11 C12 C13 175.6(5) . .
C20 C12 C13 C14 -2.0(8) . .
C11 C12 C13 C14 -179.1(5) . .
C12 C13 C14 C15 -3.2(8) . .
C13 C14 C15 C16 -173.3(5) . .
C13 C14 C15 C19 5.1(8) . .
C19 C15 C16 C17 -2.0(8) . .
C14 C15 C16 C17 176.4(5) . .
C15 C16 C17 C18 6.6(8) . .
C16 C17 C18 N2 -6.3(8) . .
C16 C15 C19 N2 -3.6(7) . .
C14 C15 C19 N2 178.0(4) . .
C16 C15 C19 C20 176.6(4) . .
C14 C15 C19 C20 -1.9(7) . .
C11 C12 C20 N1 2.5(7) . .
C13 C12 C20 N1 -174.8(4) . .
C11 C12 C20 C19 -177.6(4) . .
C13 C12 C20 C19 5.1(7) . .
N2 C19 C20 N1 -3.1(6) . .
C15 C19 C20 N1 176.8(4) . .
N2 C19 C20 C12 177.0(4) . .
C15 C19 C20 C12 -3.2(7) . .
C10 C9 N1 C20 -1.8(7) . .
C10 C9 N1 Dy1 166.0(4) . .
C12 C20 N1 C9 -0.8(6) . .
C19 C20 N1 C9 179.2(4) . .
C12 C20 N1 Dy1 -168.9(3) . .
C19 C20 N1 Dy1 11.1(5) . .
O5 Dy1 N1 C9 -97.4(3) 3_666 .
O4 Dy1 N1 C9 104.3(3) 4_565 .
O1 Dy1 N1 C9 170.5(3) . .
O2 Dy1 N1 C9 24.4(3) 3_566 .
O3 Dy1 N1 C9 -40.6(4) 2_556 .
N2 Dy1 N1 C9 -177.4(4) . .
O5 Dy1 N1 C20 70.0(3) 3_666 .
O4 Dy1 N1 C20 -88.2(3) 4_565 .
O1 Dy1 N1 C20 -22.1(4) . .
O2 Dy1 N1 C20 -168.1(3) 3_566 .
O3 Dy1 N1 C20 126.9(3) 2_556 .
N2 Dy1 N1 C20 -9.9(3) . .
C17 C18 N2 C19 0.8(7) . .
C17 C18 N2 Dy1 -168.4(4) . .
C15 C19 N2 C18 4.2(6) . .
C20 C19 N2 C18 -176.0(4) . .
C15 C19 N2 Dy1 173.8(3) . .
C20 C19 N2 Dy1 -6.3(5) . .
O5 Dy1 N2 C18 96.5(4) 3_666 .
O4 Dy1 N2 C18 -88.3(4) 4_565 .
O1 Dy1 N2 C18 -9.8(3) . .
O2 Dy1 N2 C18 -151.6(3) 3_566 .
O3 Dy1 N2 C18 51.9(4) 2_556 .
N1 Dy1 N2 C18 177.3(4) . .
O5 Dy1 N2 C19 -72.5(3) 3_666 .
O4 Dy1 N2 C19 102.7(3) 4_565 .
O1 Dy1 N2 C19 -178.9(3) . .
O2 Dy1 N2 C19 39.4(4) 3_566 .
O3 Dy1 N2 C19 -117.1(3) 2_556 .
N1 Dy1 N2 C19 8.2(3) . .
O2 C1 O1 Dy1 -18.0(7) . .
C2 C1 O1 Dy1 162.1(3) . .
O5 Dy1 O1 C1 175.5(5) 3_666 .
O4 Dy1 O1 C1 -31.7(5) 4_565 .
O2 Dy1 O1 C1 32.5(5) 3_566 .
O3 Dy1 O1 C1 101.6(5) 2_556 .
N1 Dy1 O1 C1 -101.5(5) . .
N2 Dy1 O1 C1 -112.5(5) . .
O1 C1 O2 Dy1 -9.0(7) . 3_566
C2 C1 O2 Dy1 170.9(3) . 3_566
O4 C7 O3 Dy1 5.6(5) . 2_546
C6 C7 O3 Dy1 -173.5(3) . 2_546
C3 C4 O5 Dy1 52.3(7) . 3_666
C5 C4 O5 Dy1 -130.1(5) . 3_666
